data_1509813
loop_
_publ_author_name
'Sato, A.'
'Wada, H.'
'Amiel, O.'

_publ_section_title
;
 Crystal structures and ionic conductivities of new silver hafnium
 sulfides
;
_journal_name_full 'Journal of Alloys Compd.'
_journal_page_first 55
_journal_page_last 58
_journal_paper_doi 10.1016/0925-8388(94)05054-6
_journal_volume 219
_journal_year 1995
_chemical_formula_sum 'Ag2 Hf S3'
_chemical_name_systematic 'Ag2 (Hf S3)'
_space_group_IT_number 64
_symmetry_space_group_name_Hall '-C 2ac 2'
_symmetry_space_group_name_H-M 'C m c a'
_cell_angle_alpha 90
_cell_angle_beta 90
_cell_angle_gamma 90
_cell_formula_units_Z 8
_cell_length_a 11.4579
_cell_length_b 6.6275
_cell_length_c 12.7739
_cell_volume 970.015
_citation_journal_id_ASTM JALCEU
_cod_data_source_file silver2-3_87.cif
_cod_data_source_block Ag2Hf1S3
_cod_original_cell_volume 970.0146
_cod_original_formula_sum 'Ag2 Hf1 S3'
_cod_database_code 1509813

loop_
_symmetry_equiv_pos_as_xyz
x,y,z
-x+1/2,-y,z+1/2
x,-y,-z
-x+1/2,y,-z+1/2
-x,-y,-z
x-1/2,y,-z-1/2
-x,y,z
x-1/2,-y,z-1/2
x+1/2,y+1/2,z
-x+1,-y+1/2,z+1/2
x+1/2,-y+1/2,-z
-x+1,y+1/2,-z+1/2
-x+1/2,-y+1/2,-z
x,y+1/2,-z-1/2
-x+1/2,y+1/2,z
x,-y+1/2,z-1/2

loop_
_atom_site_label
_atom_site_type_symbol
_atom_site_fract_x
_atom_site_fract_y
_atom_site_fract_z
_atom_site_occupancy
_atom_site_U_iso_or_equiv
Ag1 Ag+1 0.25 0.8974 0.25 1 0.0
Ag2 Ag+1 0 -0.0247 0.3208 1 0.0
S2 S-2 0 0.3913 0.6237 1 0.0
S1 S-2 0.325 0.1729 0.1036 1 0.0
Hf1 Hf+4 0.1622 0 0 1 0.0
